data_1539943
loop_
_publ_author_name
'Welin, E.'

_publ_section_title
;
 The crystal structure of thaumasite Ca3 H2 (C O3 S O4) Si O4 (H2 O)13
;
_journal_name_full 'Arkiv foer Mineralogi och Geologi'
_journal_page_first 137
_journal_page_last 147
_journal_volume 2
_journal_year 1957
_chemical_formula_sum 'C H28 Ca3 O24 S Si'
_chemical_name_systematic 'Ca3 H2 (Si O4) (C O3) (S O4) (H2 O)13'
_space_group_IT_number 173
_symmetry_space_group_name_Hall 'P 6c'
_symmetry_space_group_name_H-M 'P 63'
_cell_angle_alpha 90
_cell_angle_beta 90
_cell_angle_gamma 120
_cell_formula_units_Z 2
_cell_length_a 10.95
_cell_length_b 10.95
_cell_length_c 10.3
_cell_volume 1069.538
_citation_journal_id_ASTM AMNGAX
_cod_data_source_file Welin_AMNGAX_1957_121.cif
_cod_data_source_block C1H28Ca3O24S1Si1
_cod_original_formula_sum 'C1 H28 Ca3 O24 S1 Si1'
_cod_database_code 1539943

loop_
_symmetry_equiv_pos_as_xyz
x,y,z
x-y,x,z+1/2
-y,x-y,z
-x,-y,z+1/2
-x+y,-x,z
y,-x+y,z+1/2

loop_
_atom_site_label
_atom_site_type_symbol
_atom_site_fract_x
_atom_site_fract_y
_atom_site_fract_z
_atom_site_occupancy
_atom_site_U_iso_or_equiv
O9 O-2 0.23 0.39 0.19 1 0.0
C1 C+4 0.3333 0.6667 0.53 1 0.0
O1 O-2 0 0 0.165 1 0.0
O8 O-2 0 0.465 0.81 1 0.0
O6 O-2 0.3333 0.6667 0.28 1 0.0
S1 S+6 0.3333 0.6667 0.955 1 0.0
O3 O-2 0.195 0.605 0.03 1 0.0
O5 O-2 0.3333 0.6667 0.81 1 0.0
Ca1 Ca+2 0 0.21 0.295 1 0.0
O7 O-2 0 0.355 0.465 1 0.0
O10 O-2 0.4 0.21 0.17 1 0.0
Si1 Si+4 0 0 0 1 0.0
O2 O-2 0 0.115 0.9 1 0.0
O4 O-2 0.195 0.605 0.53 1 0.0
